data_2108273
loop_
_publ_author_name
'Shukla, Rahul'
'Singh, Paramveer'
'Panini, Piyush'
'Chopra, Deepak'

_publ_section_title
;
 Similarities and differences in the crystal packing of
 halogen-substituted indole derivatives
;
_journal_coeditor_code AW5010SUP1
_journal_issue 4
_journal_name_full 'Acta Crystallographica Section B'
_journal_page_first
;
;
_journal_paper_doi 10.1107/S2052520618008090
_journal_volume 74
_journal_year 2018
_chemical_formula_moiety 'C12 H12 Cl N'
_chemical_formula_sum 'C12 H12 Cl N'
_chemical_formula_weight 205.68
_chemical_name_systematic
; 
 ? 
;
_space_group_IT_number 4
_symmetry_cell_setting monoclinic
_symmetry_Int_Tables_number 4
_symmetry_space_group_name_Hall 'P 2yb'
_symmetry_space_group_name_H-M 'P 1 21 1'
_atom_sites_solution_hydrogens geom
_atom_sites_solution_primary direct
_atom_sites_solution_secondary difmap
_audit_creation_method SHELXL-97
_cell_angle_alpha 90.00
_cell_angle_beta 96.698(8)
_cell_angle_gamma 90.00
_cell_formula_units_Z 2
_cell_length_a 5.7132(12)
_cell_length_b 8.1116(18)
_cell_length_c 10.878(2)
_cell_measurement_reflns_used 3038
_cell_measurement_temperature 100(2)
_cell_measurement_theta_max 29.65
_cell_measurement_theta_min 3.14
_cell_volume 500.68(18)
_computing_structure_refinement 'SHELXL-97 (Sheldrick, 1997)'
_computing_structure_solution 'SHELXS-97 (Sheldrick, 1990)'
_diffrn_ambient_temperature 100(2)
_diffrn_measured_fraction_theta_full 0.995
_diffrn_measured_fraction_theta_max 0.995
_diffrn_measurement_device_type 'Bruker APEX-II CCD'
_diffrn_measurement_method '\f and \w scans'
_diffrn_radiation_monochromator graphite
_diffrn_radiation_source 'fine-focus sealed tube'
_diffrn_radiation_type MoK\a
_diffrn_radiation_wavelength 0.71073
_diffrn_reflns_av_R_equivalents 0.0360
_diffrn_reflns_av_sigmaI/netI 0.0438
_diffrn_reflns_limit_h_max 6
_diffrn_reflns_limit_h_min -6
_diffrn_reflns_limit_k_max 9
_diffrn_reflns_limit_k_min -9
_diffrn_reflns_limit_l_max 12
_diffrn_reflns_limit_l_min -12
_diffrn_reflns_number 4608
_diffrn_reflns_theta_full 24.96
_diffrn_reflns_theta_max 24.96
_diffrn_reflns_theta_min 3.14
_exptl_absorpt_coefficient_mu 0.337
_exptl_absorpt_correction_T_max 0.9481
_exptl_absorpt_correction_T_min 0.8743
_exptl_absorpt_correction_type multi-scan
_exptl_absorpt_process_details SADABS
_exptl_crystal_colour COLOURLESS
_exptl_crystal_density_diffrn 1.364
_exptl_crystal_density_method 'not measured'
_exptl_crystal_description PLATE
_exptl_crystal_F_000 216
_exptl_crystal_size_max 0.41
_exptl_crystal_size_mid 0.33
_exptl_crystal_size_min 0.16
_refine_diff_density_max 0.197
_refine_diff_density_min -0.174
_refine_diff_density_rms 0.040
_refine_ls_abs_structure_details 'Flack H D (1983), Acta Cryst. A39, 876-881'
_refine_ls_abs_structure_Flack 0.03(7)
_refine_ls_extinction_method none
_refine_ls_goodness_of_fit_ref 1.086
_refine_ls_hydrogen_treatment constr
_refine_ls_matrix_type full
_refine_ls_number_parameters 146
_refine_ls_number_reflns 1681
_refine_ls_number_restraints 1
_refine_ls_restrained_S_all 1.086
_refine_ls_R_factor_all 0.0378
_refine_ls_R_factor_gt 0.0327
_refine_ls_shift/su_max 0.000
_refine_ls_shift/su_mean 0.000
_refine_ls_structure_factor_coef Fsqd
_refine_ls_weighting_details 'calc w=1/[\s^2^(Fo^2^)+(0.0328P)^2^+0.0977P] where P=(Fo^2^+2Fc^2^)/3'
_refine_ls_weighting_scheme calc
_refine_ls_wR_factor_gt 0.0762
_refine_ls_wR_factor_ref 0.0779
_reflns_number_gt 1561
_reflns_number_total 1681
_reflns_threshold_expression >2sigma(I)
_cod_data_source_file aw5010sup1.cif
_cod_data_source_block HxCL3
_cod_depositor_comments
;
The following automatic conversions were performed:

'_symmetry_cell_setting' value 'Monoclinic' changed to 'monoclinic'
according to
/home/data/users/saulius/crontab/automatic-downloads/rss-feeds/IUCr/lib/dictionaries/cif_core.dic
dictionary named 'cif_core.dic' version 2.4.2 from 2011-04-26.

Automatic conversion script
Id: cif_fix_values 4973 2017-02-22 13:04:09Z antanas 
;
_cod_original_cell_volume 500.67(19)
_cod_original_sg_symbol_H-M 'P 21'
_cod_database_code 2108273

loop_
_symmetry_equiv_pos_as_xyz
'x, y, z'
'-x, y+1/2, -z'

loop_
_atom_site_label
_atom_site_type_symbol
_atom_site_fract_x
_atom_site_fract_y
_atom_site_fract_z
_atom_site_U_iso_or_equiv
_atom_site_adp_type
_atom_site_occupancy
_atom_site_symmetry_multiplicity
_atom_site_calc_flag
_atom_site_refinement_flags
_atom_site_disorder_assembly
_atom_site_disorder_group
Cl1 Cl -0.03758(11) 0.33390(8) 0.12641(5) 0.0408(2) Uani 1 1 d . . .
N1 N 0.0569(3) 0.2574(2) 0.60331(17) 0.0256(5) Uani 1 1 d . . .
H1 H -0.0623 0.1923 0.6142 0.031 Uiso 1 1 calc R . .
C1 C 0.1107(4) 0.3157(3) 0.49158(19) 0.0212(5) Uani 1 1 d . . .
C2 C -0.0046(4) 0.2901(3) 0.3726(2) 0.0238(5) Uani 1 1 d . . .
H2 H -0.1440 0.2257 0.3581 0.029 Uiso 1 1 calc R . .
C3 C 0.0959(4) 0.3638(3) 0.2780(2) 0.0261(6) Uani 1 1 d . . .
C4 C 0.3005(4) 0.4595(3) 0.2961(2) 0.0264(5) Uani 1 1 d . . .
H4 H 0.3629 0.5074 0.2271 0.032 Uiso 1 1 calc R . .
C5 C 0.4113(4) 0.4842(3) 0.4136(2) 0.0252(5) Uani 1 1 d . . .
H5 H 0.5508 0.5487 0.4264 0.030 Uiso 1 1 calc R . .
C6 C 0.3165(4) 0.4133(3) 0.5145(2) 0.0210(5) Uani 1 1 d . . .
C7 C 0.3818(4) 0.4126(3) 0.6458(2) 0.0224(5) Uani 1 1 d . A .
C8 C 0.2211(4) 0.3178(3) 0.69625(19) 0.0239(5) Uani 1 1 d . A .
C9 C 0.2188(4) 0.2833(3) 0.8303(2) 0.0340(6) Uani 1 1 d . . .
H9A H 0.1953 0.1640 0.8437 0.041 Uiso 1 1 calc R A .
H9B H 0.0887 0.3444 0.8624 0.041 Uiso 1 1 calc R . .
C10A C 0.4620(14) 0.3401(11) 0.8992(5) 0.0306(16) Uani 0.611(18) 1 d P A -1
H10A H 0.4503 0.3460 0.9892 0.037 Uiso 0.611(18) 1 calc PR A -1
H10B H 0.5835 0.2570 0.8859 0.037 Uiso 0.611(18) 1 calc PR A -1
C11A C 0.5386(11) 0.5076(12) 0.8544(5) 0.0329(17) Uani 0.611(18) 1 d P A -1
H11A H 0.4157 0.5905 0.8655 0.039 Uiso 0.611(18) 1 calc PR A -1
H11B H 0.6859 0.5422 0.9049 0.039 Uiso 0.611(18) 1 calc PR A -1
C10B C 0.370(3) 0.3962(18) 0.9091(9) 0.042(3) Uani 0.389(18) 1 d P A -2
H10C H 0.3990 0.3500 0.9937 0.051 Uiso 0.389(18) 1 calc PR A -2
H10D H 0.2881 0.5032 0.9142 0.051 Uiso 0.389(18) 1 calc PR A -2
C11B C 0.599(2) 0.423(2) 0.8597(8) 0.041(3) Uani 0.389(18) 1 d P A -2
H11C H 0.6828 0.3164 0.8589 0.049 Uiso 0.389(18) 1 calc PR A -2
H11D H 0.6971 0.4976 0.9168 0.049 Uiso 0.389(18) 1 calc PR A -2
C12 C 0.5781(4) 0.5011(3) 0.7222(2) 0.0306(6) Uani 1 1 d . . .
H12A H 0.7289 0.4441 0.7145 0.037 Uiso 1 1 calc R A .
H12B H 0.5903 0.6148 0.6904 0.037 Uiso 1 1 calc R . .

loop_
_atom_site_aniso_label
_atom_site_aniso_U_11
_atom_site_aniso_U_22
_atom_site_aniso_U_33
_atom_site_aniso_U_23
_atom_site_aniso_U_13
_atom_site_aniso_U_12
Cl1 0.0572(4) 0.0399(4) 0.0234(3) 0.0000(3) -0.0035(3) -0.0043(4)
N1 0.0233(10) 0.0274(10) 0.0266(10) -0.0009(8) 0.0046(9) -0.0076(8)
C1 0.0217(11) 0.0173(11) 0.0252(10) -0.0021(10) 0.0054(8) 0.0023(10)
C2 0.0227(11) 0.0200(14) 0.0280(12) -0.0029(9) 0.0005(10) -0.0011(9)
C3 0.0324(13) 0.0208(15) 0.0244(11) -0.0007(10) 0.0000(10) 0.0054(10)
C4 0.0334(13) 0.0186(12) 0.0286(12) 0.0038(10) 0.0093(11) -0.0002(10)
C5 0.0219(11) 0.0153(11) 0.0386(13) 0.0019(10) 0.0038(10) 0.0005(9)
C6 0.0209(11) 0.0147(10) 0.0272(12) 0.0000(9) 0.0019(9) 0.0033(9)
C7 0.0192(11) 0.0192(11) 0.0281(12) -0.0039(10) 0.0004(10) 0.0033(9)
C8 0.0229(11) 0.0238(12) 0.0242(10) -0.0031(11) -0.0009(9) 0.0036(11)
C9 0.0330(14) 0.0425(18) 0.0268(13) 0.0001(11) 0.0043(11) 0.0012(11)
C10A 0.027(3) 0.041(4) 0.022(2) -0.007(3) -0.003(2) -0.001(3)
C11A 0.027(3) 0.031(4) 0.038(3) -0.009(3) -0.010(2) 0.006(2)
C10B 0.040(7) 0.059(7) 0.027(4) 0.000(4) 0.000(5) 0.001(5)
C11B 0.035(6) 0.048(7) 0.037(4) -0.003(5) -0.013(4) -0.007(5)
C12 0.0307(13) 0.0183(12) 0.0403(14) -0.0030(11) -0.0065(11) -0.0009(10)

loop_
_atom_type_symbol
_atom_type_description
_atom_type_scat_dispersion_real
_atom_type_scat_dispersion_imag
_atom_type_scat_source
C C 0.0033 0.0016 'International Tables Vol C Tables 4.2.6.8 and 6.1.1.4'
H H 0.0000 0.0000 'International Tables Vol C Tables 4.2.6.8 and 6.1.1.4'
N N 0.0061 0.0033 'International Tables Vol C Tables 4.2.6.8 and 6.1.1.4'
Cl Cl 0.1484 0.1585 'International Tables Vol C Tables 4.2.6.8 and 6.1.1.4'

loop_
_geom_angle_atom_site_label_1
_geom_angle_atom_site_label_2
_geom_angle_atom_site_label_3
_geom_angle
C1 N1 C8 108.76(18)
C1 N1 H1 125.6
C8 N1 H1 125.6
N1 C1 C2 129.7(2)
N1 C1 C6 107.71(18)
C2 C1 C6 122.6(2)
C3 C2 C1 115.9(2)
C3 C2 H2 122.1
C1 C2 H2 122.1
C2 C3 C4 123.5(2)
C2 C3 Cl1 118.11(18)
C4 C3 Cl1 118.34(17)
C5 C4 C3 119.9(2)
C5 C4 H4 120.0
C3 C4 H4 120.0
C4 C5 C6 119.4(2)
C4 C5 H5 120.3
C6 C5 H5 120.3
C5 C6 C1 118.71(19)
C5 C6 C7 134.6(2)
C1 C6 C7 106.73(19)
C8 C7 C6 107.11(19)
C8 C7 C12 122.9(2)
C6 C7 C12 129.9(2)
C7 C8 N1 109.69(19)
C7 C8 C9 125.8(2)
N1 C8 C9 124.5(2)
C10B C9 C8 112.6(4)
C8 C9 C10A 107.7(3)
C10B C9 H9A 127.3
C8 C9 H9A 110.2
C10A C9 H9A 110.2
C10B C9 H9B 84.0
C8 C9 H9B 110.2
C10A C9 H9B 110.2
H9A C9 H9B 108.5
C11A C10A C9 112.3(6)
C11A C10A H10A 109.1
C9 C10A H10A 109.1
C11A C10A H10B 109.1
C9 C10A H10B 109.1
H10A C10A H10B 107.9
C12 C11A C10A 111.1(7)
C12 C11A H11A 109.4
C10A C11A H11A 109.4
C12 C11A H11B 109.4
C10A C11A H11B 109.4
H11A C11A H11B 108.0
C9 C10B C11B 111.4(12)
C9 C10B H10C 109.4
C11B C10B H10C 109.4
C9 C10B H10D 109.4
C11B C10B H10D 109.4
H10C C10B H10D 108.0
C10B C11B C12 114.7(11)
C10B C11B H11C 108.6
C12 C11B H11C 108.6
C10B C11B H11D 108.6
C12 C11B H11D 108.6
H11C C11B H11D 107.6
C11A C12 C7 111.5(3)
C7 C12 C11B 107.3(4)
C11A C12 H12A 109.3
C7 C12 H12A 109.3
C11B C12 H12A 85.6
C11A C12 H12B 109.3
C7 C12 H12B 109.3
C11B C12 H12B 133.4
H12A C12 H12B 108.0

loop_
_geom_bond_atom_site_label_1
_geom_bond_atom_site_label_2
_geom_bond_distance
Cl1 C3 1.751(2)
N1 C1 1.372(3)
N1 C8 1.386(3)
N1 H1 0.8800
C1 C2 1.398(3)
C1 C6 1.415(3)
C2 C3 1.372(3)
C2 H2 0.9500
C3 C4 1.398(3)
C4 C5 1.373(3)
C4 H4 0.9500
C5 C6 1.403(3)
C5 H5 0.9500
C6 C7 1.434(3)
C7 C8 1.361(3)
C7 C12 1.499(3)
C8 C9 1.487(3)
C9 C10B 1.464(10)
C9 C10A 1.569(6)
C9 H9A 0.9900
C9 H9B 0.9900
C10A C11A 1.525(13)
C10A H10A 0.9900
C10A H10B 0.9900
C11A C12 1.482(6)
C11A H11A 0.9900
C11A H11B 0.9900
C10B C11B 1.49(2)
C10B H10C 0.9900
C10B H10D 0.9900
C11B C12 1.615(10)
C11B H11C 0.9900
C11B H11D 0.9900
C12 H12A 0.9900
C12 H12B 0.9900

loop_
_geom_torsion_atom_site_label_1
_geom_torsion_atom_site_label_2
_geom_torsion_atom_site_label_3
_geom_torsion_atom_site_label_4
_geom_torsion
C8 N1 C1 C2 -179.2(2)
C8 N1 C1 C6 1.0(2)
N1 C1 C2 C3 -178.9(2)
C6 C1 C2 C3 0.9(3)
C1 C2 C3 C4 -0.1(3)
C1 C2 C3 Cl1 179.02(16)
C2 C3 C4 C5 -0.2(3)
Cl1 C3 C4 C5 -179.32(17)
C3 C4 C5 C6 -0.3(3)
C4 C5 C6 C1 1.1(3)
C4 C5 C6 C7 -180.0(2)
N1 C1 C6 C5 178.43(19)
C2 C1 C6 C5 -1.4(3)
N1 C1 C6 C7 -0.8(2)
C2 C1 C6 C7 179.3(2)
C5 C6 C7 C8 -178.7(2)
C1 C6 C7 C8 0.3(2)
C5 C6 C7 C12 4.0(4)
C1 C6 C7 C12 -176.9(2)
C6 C7 C8 N1 0.3(3)
C12 C7 C8 N1 177.8(2)
C6 C7 C8 C9 -179.6(2)
C12 C7 C8 C9 -2.1(4)
C1 N1 C8 C7 -0.8(3)
C1 N1 C8 C9 179.1(2)
C7 C8 C9 C10B 15.5(9)
N1 C8 C9 C10B -164.3(8)
C7 C8 C9 C10A -12.8(5)
N1 C8 C9 C10A 167.4(4)
C10B C9 C10A C11A -61.1(13)
C8 C9 C10A C11A 44.1(8)
C9 C10A C11A C12 -63.6(10)
C8 C9 C10B C11B -42.9(17)
C10A C9 C10B C11B 41.9(16)
C9 C10B C11B C12 60(2)
C10A C11A C12 C7 45.7(8)
C10A C11A C12 C11B -40.9(11)
C8 C7 C12 C11A -14.5(5)
C6 C7 C12 C11A 162.3(5)
C8 C7 C12 C11B 15.1(8)
C6 C7 C12 C11B -168.0(8)
C10B C11B C12 C11A 59.7(17)
C10B C11B C12 C7 -43.7(17)

_cod_database_fobs_code 2108273
